data_7100494
loop_
_publ_author_name
'Archan Dey'
'Gautam R. Desiraju'

_publ_section_title
;
Correlation between molecular
dipole moment and centrosymmetry
in some crystalline diphenyl ethers.
;
_journal_name_full 'Chemical Communications'
_journal_paper_doi 10.1039/b502516h
_journal_year 2005
_chemical_formula_moiety 'C14 H16 N2 O'
_chemical_formula_sum 'C14 H16 N2 O'
_chemical_formula_weight 228.29
_chemical_melting_point 369
_chemical_name_common '4-(4-aminophenoxy)-N,N-dimethyl benzenamine'
_space_group_IT_number 14
_symmetry_cell_setting monoclinic
_symmetry_space_group_name_Hall '-P 2ybc'
_symmetry_space_group_name_H-M 'P 1 21/c 1'
_cell_angle_alpha 90.00
_cell_angle_beta 94.488(4)
_cell_angle_gamma 90.00
_cell_formula_units_Z 4
_cell_length_a 9.0473(17)
_cell_length_b 17.419(3)
_cell_length_c 7.9560(15)
_cell_measurement_temperature 298(2)
_cell_volume 1250.0(4)
_diffrn_ambient_temperature 298(2)
_exptl_crystal_density_diffrn 1.213
_cod_depositor_comments
;
The following automatic conversions were performed:
'_symmetry_cell_setting' value 'Monoclinic' changed to 'monoclinic'
according to '/home/saulius/struct/CIF-dictionaries/cif_core.dic'
dictionary named 'cif_core.dic' version 2.4.1 from 2010-06-29.

Automatic conversion script
Id: cif_fix_enum 1527 2010-12-29 10:47:43Z saulius 
;
_cod_original_sg_symbol_H-M 'P 21/c'
_cod_database_code 7100494

loop_
_symmetry_equiv_pos_as_xyz
'x, y, z'
'-x, y+1/2, -z+1/2'
'-x, -y, -z'
'x, -y-1/2, z-1/2'

loop_
_atom_site_label
_atom_site_type_symbol
_atom_site_fract_x
_atom_site_fract_y
_atom_site_fract_z
_atom_site_U_iso_or_equiv
_atom_site_adp_type
_atom_site_occupancy
_atom_site_symmetry_multiplicity
_atom_site_calc_flag
_atom_site_refinement_flags
_atom_site_disorder_assembly
_atom_site_disorder_group
O1 O 0.3829(3) 0.40686(15) 0.1225(3) 0.0934(10) Uani 1 1 d . . .
C6 C 0.0437(4) 0.3805(2) -0.1615(5) 0.0647(11) Uani 1 1 d . . .
H6 H -0.0515 0.4002 -0.1821 0.078 Uiso 1 1 calc R . .
C4 C 0.2789(5) 0.3819(2) 0.0003(5) 0.0636(11) Uani 1 1 d . . .
C3 C 0.3261(4) 0.3227(2) -0.0978(5) 0.0745(12) Uani 1 1 d . . .
H3 H 0.4210 0.3028 -0.0763 0.089 Uiso 1 1 calc R . .
N1 N 0.2525(3) 0.62324(18) 0.6107(4) 0.0836(10) Uani 1 1 d . . .
C12 C 0.2583(4) 0.4417(2) 0.3699(5) 0.0785(12) Uani 1 1 d . . .
H12 H 0.2197 0.3924 0.3750 0.094 Uiso 1 1 calc R . .
N2 N -0.0059(5) 0.2899(2) -0.3889(5) 0.0992(14) Uani 1 1 d . . .
C5 C 0.1382(5) 0.40999(18) -0.0327(5) 0.0639(11) Uani 1 1 d . . .
H5 H 0.1056 0.4498 0.0330 0.077 Uiso 1 1 calc R . .
C11 C 0.2307(4) 0.4946(2) 0.4929(4) 0.0791(12) Uani 1 1 d . . .
H11 H 0.1729 0.4800 0.5791 0.095 Uiso 1 1 calc R . .
C10 C 0.2865(4) 0.5690(2) 0.4918(5) 0.0640(10) Uani 1 1 d . . .
C1 C 0.0924(6) 0.3204(2) -0.2613(5) 0.0699(12) Uani 1 1 d . . .
C7 C 0.3426(4) 0.4614(3) 0.2398(5) 0.0742(12) Uani 1 1 d . . .
C2 C 0.2345(5) 0.2935(2) -0.2257(5) 0.0771(14) Uani 1 1 d . . .
H2 H 0.2689 0.2541 -0.2913 0.093 Uiso 1 1 calc R . .
C9 C 0.3717(4) 0.5871(2) 0.3591(5) 0.0837(13) Uani 1 1 d . . .
H9 H 0.4105 0.6363 0.3518 0.100 Uiso 1 1 calc R . .
C8 C 0.3999(4) 0.5333(3) 0.2376(5) 0.0849(13) Uani 1 1 d . . .
H8 H 0.4596 0.5467 0.1523 0.102 Uiso 1 1 calc R . .
C13 C 0.3408(4) 0.69262(18) 0.6298(4) 0.1049(14) Uani 1 1 d . . .
H13A H 0.4415 0.6794 0.6647 0.157 Uiso 1 1 calc R . .
H13B H 0.3017 0.7250 0.7133 0.157 Uiso 1 1 calc R . .
H13C H 0.3374 0.7194 0.5241 0.157 Uiso 1 1 calc R . .
C14 C 0.1914(4) 0.59680(18) 0.7635(4) 0.1160(15) Uani 1 1 d . . .
H14A H 0.1047 0.5663 0.7346 0.174 Uiso 1 1 calc R . .
H14B H 0.1652 0.6402 0.8292 0.174 Uiso 1 1 calc R . .
H14C H 0.2640 0.5663 0.8278 0.174 Uiso 1 1 calc R . .
H1A H 0.045(4) 0.2581(18) -0.444(4) 0.108(18) Uiso 1 1 d . . .
H1B H -0.094(4) 0.3180(19) -0.434(5) 0.14(2) Uiso 1 1 d . . .

loop_
_atom_site_aniso_label
_atom_site_aniso_U_11
_atom_site_aniso_U_22
_atom_site_aniso_U_33
_atom_site_aniso_U_23
_atom_site_aniso_U_13
_atom_site_aniso_U_12
O1 0.081(2) 0.120(2) 0.080(2) -0.0330(18) 0.0098(18) 0.0209(18)
C6 0.073(3) 0.059(3) 0.062(3) -0.003(2) 0.009(3) 0.004(2)
C4 0.080(4) 0.059(3) 0.054(3) -0.011(2) 0.021(3) 0.007(3)
C3 0.082(3) 0.072(3) 0.071(3) 0.008(2) 0.017(3) 0.022(3)
N1 0.114(3) 0.079(3) 0.061(2) -0.015(2) 0.025(2) -0.025(2)
C12 0.094(3) 0.069(3) 0.074(3) 0.000(3) 0.017(3) -0.017(3)
N2 0.105(4) 0.094(3) 0.097(3) -0.034(3) 0.003(3) -0.001(3)
C5 0.069(3) 0.060(3) 0.065(3) 0.001(2) 0.021(2) 0.013(3)
C11 0.102(3) 0.080(3) 0.059(3) -0.010(3) 0.029(2) -0.022(3)
C10 0.068(3) 0.066(3) 0.059(3) 0.006(2) 0.008(2) -0.018(2)
C1 0.089(4) 0.062(3) 0.060(3) -0.008(2) 0.015(3) -0.010(3)
C7 0.070(3) 0.089(4) 0.064(3) -0.007(3) 0.008(2) 0.008(3)
C2 0.099(4) 0.057(3) 0.080(4) -0.005(2) 0.033(3) 0.013(3)
C9 0.099(3) 0.079(3) 0.078(3) 0.004(3) 0.032(3) -0.021(3)
C8 0.081(3) 0.106(4) 0.071(3) 0.012(3) 0.028(2) -0.009(3)
C13 0.141(4) 0.079(3) 0.094(3) -0.018(2) 0.007(3) -0.050(3)
C14 0.171(4) 0.102(3) 0.081(3) -0.023(3) 0.054(3) -0.033(3)

loop_
_geom_bond_atom_site_label_1
_geom_bond_atom_site_label_2
_geom_bond_distance
_geom_bond_site_symmetry_2
_geom_bond_publ_flag
O1 C4 1.370(4) . ?
O1 C7 1.400(4) . ?
C6 C5 1.381(4) . ?
C6 C1 1.405(4) . ?
C6 H6 0.9300 . ?
C4 C5 1.370(4) . ?
C4 C3 1.380(4) . ?
C3 C2 1.360(4) . ?
C3 H3 0.9300 . ?
N1 C10 1.388(4) . ?
N1 C14 1.449(3) . ?
N1 C13 1.450(3) . ?
C12 C7 1.376(4) . ?
C12 C11 1.381(3) . ?
C12 H12 0.9300 . ?
N2 C1 1.400(5) . ?
N2 H1A 0.87(3) . ?
N2 H1B 0.98(3) . ?
C5 H5 0.9300 . ?
C11 C10 1.392(3) . ?
C11 H11 0.9300 . ?
C10 C9 1.391(4) . ?
C1 C2 1.376(4) . ?
C7 C8 1.355(4) . ?
C2 H2 0.9300 . ?
C9 C8 1.385(4) . ?
C9 H9 0.9300 . ?
C8 H8 0.9300 . ?
C13 H13A 0.9600 . ?
C13 H13B 0.9600 . ?
C13 H13C 0.9600 . ?
C14 H14A 0.9600 . ?
C14 H14B 0.9600 . ?
C14 H14C 0.9600 . ?

loop_
_cod_related_entry_id
_cod_related_entry_database
_cod_related_entry_code
1 ChemSpider 21150416
